data_7001685
loop_
_publ_author_name
'Kong, Lingbing'
'Zhang, Jianying'
'Song, Haibin'
'Cui, Chunming'

_publ_section_title
;
 N-Aryl substituted heterocyclic silylenes
;
_journal_issue 28
_journal_name_full 'Dalton Transactions'
_journal_page_first 5444
_journal_page_last 5446
_journal_paper_doi 10.1039/b905905a
_journal_year 2009
_chemical_formula_sum 'C20 H24 N2 Si'
_chemical_formula_weight 320.50
_chemical_name_systematic
;
?
;
_space_group_IT_number 14
_symmetry_cell_setting monoclinic
_symmetry_space_group_name_Hall '-P 2ybc'
_symmetry_space_group_name_H-M 'P 1 21/c 1'
_atom_sites_solution_hydrogens geom
_atom_sites_solution_primary direct
_atom_sites_solution_secondary difmap
_audit_creation_method SHELXL-97
_cell_angle_alpha 90.00
_cell_angle_beta 97.06(3)
_cell_angle_gamma 90.00
_cell_formula_units_Z 4
_cell_length_a 8.2595(17)
_cell_length_b 13.842(3)
_cell_length_c 16.171(3)
_cell_measurement_reflns_used 3463
_cell_measurement_temperature 113(2)
_cell_measurement_theta_max 27.868
_cell_measurement_theta_min 1.943
_cell_volume 1834.8(7)
_computing_cell_refinement crystalclear
_computing_data_collection crystalclear
_computing_data_reduction crystalclear
_computing_molecular_graphics 'Bruker SHELXTL'
_computing_publication_material 'Bruker SHELXTL'
_computing_structure_refinement 'SHELXL-97 (Sheldrick, 1997)'
_computing_structure_solution 'SHELXS-97 (Sheldrick, 1990)'
_diffrn_ambient_temperature 113(2)
_diffrn_measured_fraction_theta_full 0.999
_diffrn_measured_fraction_theta_max 0.999
_diffrn_measurement_device_type 'rigaku saturn'
_diffrn_measurement_method '\w scans'
_diffrn_radiation_monochromator confocal
_diffrn_radiation_source 'rotating anode'
_diffrn_radiation_type MoK\a
_diffrn_radiation_wavelength 0.71073
_diffrn_reflns_av_R_equivalents 0.0642
_diffrn_reflns_av_sigmaI/netI 0.0561
_diffrn_reflns_limit_h_max 9
_diffrn_reflns_limit_h_min -9
_diffrn_reflns_limit_k_max 16
_diffrn_reflns_limit_k_min -12
_diffrn_reflns_limit_l_max 19
_diffrn_reflns_limit_l_min -19
_diffrn_reflns_number 13920
_diffrn_reflns_theta_full 25.02
_diffrn_reflns_theta_max 25.02
_diffrn_reflns_theta_min 1.94
_diffrn_standards_decay_% 0
_diffrn_standards_interval_count 0
_diffrn_standards_interval_time 0
_diffrn_standards_number 0
_exptl_absorpt_coefficient_mu 0.130
_exptl_absorpt_correction_T_max 0.9897
_exptl_absorpt_correction_T_min 0.9746
_exptl_absorpt_correction_type multi-scan
_exptl_absorpt_process_details crystalclear
_exptl_crystal_colour yellow
_exptl_crystal_density_diffrn 1.160
_exptl_crystal_density_method 'not measured'
_exptl_crystal_description sheet
_exptl_crystal_F_000 688
_exptl_crystal_size_max 0.20
_exptl_crystal_size_mid 0.10
_exptl_crystal_size_min 0.08
_refine_diff_density_max 0.323
_refine_diff_density_min -0.373
_refine_diff_density_rms 0.056
_refine_ls_extinction_method none
_refine_ls_goodness_of_fit_ref 1.061
_refine_ls_hydrogen_treatment constr
_refine_ls_matrix_type full
_refine_ls_number_parameters 214
_refine_ls_number_reflns 3234
_refine_ls_number_restraints 0
_refine_ls_restrained_S_all 1.061
_refine_ls_R_factor_all 0.0886
_refine_ls_R_factor_gt 0.0631
_refine_ls_shift/su_max 0.001
_refine_ls_shift/su_mean 0.000
_refine_ls_structure_factor_coef Fsqd
_refine_ls_weighting_details 'calc w=1/[\s^2^(Fo^2^)+(0.0912P)^2^+0.2899P] where P=(Fo^2^+2Fc^2^)/3'
_refine_ls_weighting_scheme calc
_refine_ls_wR_factor_gt 0.1539
_refine_ls_wR_factor_ref 0.1694
_reflns_number_gt 2412
_reflns_number_total 3234
_reflns_threshold_expression >2sigma(I)
_cod_data_source_file b905905a.txt
_cod_data_source_block r90106c
_cod_depositor_comments
;
The following automatic conversions were performed:
'_symmetry_cell_setting' value 'Monoclinic' changed to 'monoclinic'
according to '/home/saulius/struct/CIF-dictionaries/cif_core.dic'
dictionary named 'cif_core.dic' version 2.4.1 from
2010-06-29.

'_exptl_absorpt_correction_type' value 'MULTI-SCAN' changed
to 'multi-scan' according to
'/home/saulius/struct/CIF-dictionaries/cif_core.dic' dictionary named
'cif_core.dic' version 2.4.1 from
2010-06-29.

'_refine_ls_hydrogen_treatment' value 'CONSTR' changed to
'constr' according to '/home/saulius/struct/CIF-dictionaries/cif_core.dic'
dictionary named 'cif_core.dic' version 2.4.1 from 2010-06-29.

Automatic conversion script
Id: cif_fix_enum 1527 2010-12-29 10:47:43Z saulius 
;
_cod_original_cell_volume 1834.9(6)
_cod_original_sg_symbol_H-M P2(1)/c
_cod_database_code 7001685

loop_
_symmetry_equiv_pos_as_xyz
'x, y, z'
'-x, y+1/2, -z+1/2'
'-x, -y, -z'
'x, -y-1/2, z-1/2'

loop_
_atom_site_label
_atom_site_type_symbol
_atom_site_fract_x
_atom_site_fract_y
_atom_site_fract_z
_atom_site_U_iso_or_equiv
_atom_site_adp_type
_atom_site_occupancy
_atom_site_symmetry_multiplicity
_atom_site_calc_flag
_atom_site_refinement_flags
_atom_site_disorder_assembly
_atom_site_disorder_group
Si1 Si 0.78801(12) 0.06976(5) 0.03658(5) 0.0478(3) Uani 1 1 d . . .
N1 N 0.8798(3) 0.15271(14) 0.10945(12) 0.0299(5) Uani 1 1 d . . .
N2 N 0.7514(3) 0.16609(14) -0.03258(12) 0.0320(6) Uani 1 1 d . . .
C1 C 0.9549(3) 0.12984(17) 0.19236(14) 0.0261(6) Uani 1 1 d . . .
C2 C 0.8571(3) 0.10912(17) 0.25430(15) 0.0266(6) Uani 1 1 d . . .
C3 C 0.9329(3) 0.08405(17) 0.33339(15) 0.0288(6) Uani 1 1 d . . .
H3 H 0.8689 0.0681 0.3749 0.035 Uiso 1 1 calc R . .
C4 C 1.1014(3) 0.08231(17) 0.35154(15) 0.0289(6) Uani 1 1 d . . .
C5 C 1.1943(3) 0.10519(18) 0.28925(15) 0.0300(6) Uani 1 1 d . . .
H5 H 1.3073 0.1059 0.3015 0.036 Uiso 1 1 calc R . .
C6 C 1.1253(3) 0.12721(18) 0.20875(15) 0.0292(6) Uani 1 1 d . . .
C7 C 1.2320(3) 0.1428(2) 0.14072(16) 0.0414(7) Uani 1 1 d . . .
H7A H 1.3418 0.1557 0.1652 0.062 Uiso 1 1 calc R . .
H7B H 1.1917 0.1967 0.1070 0.062 Uiso 1 1 calc R . .
H7C H 1.2305 0.0859 0.1067 0.062 Uiso 1 1 calc R . .
C8 C 0.6737(3) 0.11383(19) 0.23847(17) 0.0355(7) Uani 1 1 d . . .
H8A H 0.6416 0.1684 0.2037 0.053 Uiso 1 1 calc R . .
H8B H 0.6300 0.1203 0.2905 0.053 Uiso 1 1 calc R . .
H8C H 0.6326 0.0557 0.2111 0.053 Uiso 1 1 calc R . .
C9 C 1.1796(4) 0.0562(2) 0.43861(16) 0.0423(7) Uani 1 1 d . . .
H9A H 1.2961 0.0598 0.4409 0.064 Uiso 1 1 calc R . .
H9B H 1.1486 -0.0083 0.4518 0.064 Uiso 1 1 calc R . .
H9C H 1.1434 0.1005 0.4781 0.064 Uiso 1 1 calc R . .
C10 C 0.8796(3) 0.24674(17) 0.07919(16) 0.0334(7) Uani 1 1 d . . .
H10 H 0.9245 0.2989 0.1102 0.040 Uiso 1 1 calc R . .
C11 C 0.8079(3) 0.25408(18) 0.00058(16) 0.0357(7) Uani 1 1 d . . .
H11 H 0.7971 0.3120 -0.0287 0.043 Uiso 1 1 calc R . .
C12 C 0.6683(3) 0.15914(16) -0.11614(15) 0.0269(6) Uani 1 1 d . . .
C13 C 0.7575(3) 0.13740(17) -0.18170(15) 0.0286(6) Uani 1 1 d . . .
C14 C 0.6704(3) 0.12309(17) -0.26068(15) 0.0304(6) Uani 1 1 d . . .
H14 H 0.7274 0.1082 -0.3052 0.036 Uiso 1 1 calc R . .
C15 C 0.5029(3) 0.13038(17) -0.27457(15) 0.0274(6) Uani 1 1 d . . .
C16 C 0.4188(3) 0.15484(18) -0.20875(15) 0.0300(6) Uani 1 1 d . . .
H16 H 0.3060 0.1617 -0.2182 0.036 Uiso 1 1 calc R . .
C17 C 0.4984(3) 0.16955(16) -0.12840(15) 0.0289(6) Uani 1 1 d . . .
C18 C 0.4036(4) 0.1957(2) -0.05800(17) 0.0414(7) Uani 1 1 d . . .
H18A H 0.4127 0.1446 -0.0176 0.062 Uiso 1 1 calc R . .
H18B H 0.2909 0.2049 -0.0792 0.062 Uiso 1 1 calc R . .
H18C H 0.4465 0.2544 -0.0322 0.062 Uiso 1 1 calc R . .
C19 C 0.9399(3) 0.1313(2) -0.16994(18) 0.0418(7) Uani 1 1 d . . .
H19A H 0.9851 0.1951 -0.1635 0.063 Uiso 1 1 calc R . .
H19B H 0.9764 0.1010 -0.2177 0.063 Uiso 1 1 calc R . .
H19C H 0.9751 0.0938 -0.1211 0.063 Uiso 1 1 calc R . .
C20 C 0.4142(4) 0.1109(2) -0.36092(16) 0.0416(7) Uani 1 1 d . . .
H20A H 0.4517 0.1553 -0.4000 0.062 Uiso 1 1 calc R . .
H20B H 0.2990 0.1193 -0.3601 0.062 Uiso 1 1 calc R . .
H20C H 0.4357 0.0459 -0.3772 0.062 Uiso 1 1 calc R . .

loop_
_atom_site_aniso_label
_atom_site_aniso_U_11
_atom_site_aniso_U_22
_atom_site_aniso_U_33
_atom_site_aniso_U_23
_atom_site_aniso_U_13
_atom_site_aniso_U_12
Si1 0.0800(7) 0.0259(5) 0.0303(5) 0.0031(3) -0.0222(4) -0.0068(4)
N1 0.0401(13) 0.0257(11) 0.0217(11) -0.0001(8) -0.0044(10) -0.0044(9)
N2 0.0442(13) 0.0261(12) 0.0229(11) 0.0003(8) -0.0072(10) -0.0036(9)
C1 0.0331(15) 0.0226(12) 0.0212(12) -0.0023(9) -0.0024(11) -0.0020(10)
C2 0.0284(14) 0.0236(13) 0.0273(13) -0.0036(10) 0.0010(11) 0.0014(10)
C3 0.0387(15) 0.0258(13) 0.0233(12) -0.0004(10) 0.0092(11) -0.0017(11)
C4 0.0336(15) 0.0309(14) 0.0206(12) -0.0018(10) -0.0032(11) 0.0007(11)
C5 0.0275(14) 0.0336(14) 0.0279(13) -0.0059(11) -0.0007(11) -0.0003(11)
C6 0.0348(15) 0.0302(14) 0.0229(12) -0.0022(10) 0.0041(11) -0.0033(11)
C7 0.0411(17) 0.0520(18) 0.0329(15) -0.0037(13) 0.0116(13) -0.0047(14)
C8 0.0322(15) 0.0330(15) 0.0413(16) 0.0016(12) 0.0048(12) -0.0008(11)
C9 0.0506(18) 0.0468(17) 0.0269(14) 0.0030(12) -0.0062(13) -0.0004(14)
C10 0.0473(17) 0.0228(13) 0.0280(13) 0.0011(10) -0.0031(12) -0.0045(12)
C11 0.0496(17) 0.0256(14) 0.0306(14) 0.0017(11) -0.0001(13) -0.0051(12)
C12 0.0353(15) 0.0212(12) 0.0223(12) 0.0038(9) -0.0043(11) -0.0028(11)
C13 0.0321(14) 0.0232(13) 0.0287(13) 0.0041(10) -0.0027(11) 0.0042(10)
C14 0.0397(16) 0.0276(14) 0.0240(13) 0.0016(10) 0.0043(11) 0.0014(11)
C15 0.0344(15) 0.0254(13) 0.0213(12) 0.0033(10) -0.0014(11) -0.0003(11)
C16 0.0271(14) 0.0306(14) 0.0310(14) 0.0028(11) -0.0020(11) -0.0025(11)
C17 0.0355(15) 0.0253(13) 0.0258(13) 0.0002(10) 0.0035(11) -0.0022(11)
C18 0.0462(18) 0.0453(17) 0.0342(15) -0.0020(12) 0.0114(13) -0.0035(13)
C19 0.0380(17) 0.0425(17) 0.0429(17) -0.0013(13) -0.0032(14) 0.0084(13)
C20 0.0523(18) 0.0412(16) 0.0282(14) 0.0000(12) -0.0074(13) 0.0005(13)

loop_
_atom_type_symbol
_atom_type_description
_atom_type_scat_dispersion_real
_atom_type_scat_dispersion_imag
_atom_type_scat_source
C C 0.0033 0.0016 'International Tables Vol C Tables 4.2.6.8 and 6.1.1.4'
H H 0.0000 0.0000 'International Tables Vol C Tables 4.2.6.8 and 6.1.1.4'
N N 0.0061 0.0033 'International Tables Vol C Tables 4.2.6.8 and 6.1.1.4'
Si Si 0.0817 0.0704 'International Tables Vol C Tables 4.2.6.8 and 6.1.1.4'

loop_
_geom_angle_atom_site_label_1
_geom_angle_atom_site_label_2
_geom_angle_atom_site_label_3
_geom_angle
_geom_angle_site_symmetry_1
_geom_angle_site_symmetry_3
_geom_angle_publ_flag
N2 Si1 N1 87.53(10) . . ?
C10 N1 C1 120.96(19) . . ?
C10 N1 Si1 113.30(16) . . ?
C1 N1 Si1 125.70(16) . . ?
C11 N2 C12 121.29(19) . . ?
C11 N2 Si1 113.56(16) . . ?
C12 N2 Si1 125.15(16) . . ?
C2 C1 C6 121.2(2) . . ?
C2 C1 N1 119.5(2) . . ?
C6 C1 N1 119.3(2) . . ?
C1 C2 C3 118.4(2) . . ?
C1 C2 C8 122.0(2) . . ?
C3 C2 C8 119.7(2) . . ?
C4 C3 C2 121.6(2) . . ?
C4 C3 H3 119.2 . . ?
C2 C3 H3 119.2 . . ?
C5 C4 C3 118.5(2) . . ?
C5 C4 C9 121.4(2) . . ?
C3 C4 C9 120.1(2) . . ?
C4 C5 C6 122.3(2) . . ?
C4 C5 H5 118.8 . . ?
C6 C5 H5 118.8 . . ?
C5 C6 C1 118.1(2) . . ?
C5 C6 C7 120.4(2) . . ?
C1 C6 C7 121.5(2) . . ?
C6 C7 H7A 109.5 . . ?
C6 C7 H7B 109.5 . . ?
H7A C7 H7B 109.5 . . ?
C6 C7 H7C 109.5 . . ?
H7A C7 H7C 109.5 . . ?
H7B C7 H7C 109.5 . . ?
C2 C8 H8A 109.5 . . ?
C2 C8 H8B 109.5 . . ?
H8A C8 H8B 109.5 . . ?
C2 C8 H8C 109.5 . . ?
H8A C8 H8C 109.5 . . ?
H8B C8 H8C 109.5 . . ?
C4 C9 H9A 109.5 . . ?
C4 C9 H9B 109.5 . . ?
H9A C9 H9B 109.5 . . ?
C4 C9 H9C 109.5 . . ?
H9A C9 H9C 109.5 . . ?
H9B C9 H9C 109.5 . . ?
C11 C10 N1 112.7(2) . . ?
C11 C10 H10 123.6 . . ?
N1 C10 H10 123.6 . . ?
C10 C11 N2 112.9(2) . . ?
C10 C11 H11 123.6 . . ?
N2 C11 H11 123.6 . . ?
C13 C12 C17 121.9(2) . . ?
C13 C12 N2 119.4(2) . . ?
C17 C12 N2 118.6(2) . . ?
C12 C13 C14 117.6(2) . . ?
C12 C13 C19 122.2(2) . . ?
C14 C13 C19 120.3(3) . . ?
C15 C14 C13 122.1(3) . . ?
C15 C14 H14 119.0 . . ?
C13 C14 H14 119.0 . . ?
C14 C15 C16 118.8(2) . . ?
C14 C15 C20 119.9(2) . . ?
C16 C15 C20 121.3(2) . . ?
C15 C16 C17 121.9(2) . . ?
C15 C16 H16 119.1 . . ?
C17 C16 H16 119.1 . . ?
C16 C17 C12 117.8(2) . . ?
C16 C17 C18 120.6(2) . . ?
C12 C17 C18 121.6(2) . . ?
C17 C18 H18A 109.5 . . ?
C17 C18 H18B 109.5 . . ?
H18A C18 H18B 109.5 . . ?
C17 C18 H18C 109.5 . . ?
H18A C18 H18C 109.5 . . ?
H18B C18 H18C 109.5 . . ?
C13 C19 H19A 109.5 . . ?
C13 C19 H19B 109.5 . . ?
H19A C19 H19B 109.5 . . ?
C13 C19 H19C 109.5 . . ?
H19A C19 H19C 109.5 . . ?
H19B C19 H19C 109.5 . . ?
C15 C20 H20A 109.5 . . ?
C15 C20 H20B 109.5 . . ?
H20A C20 H20B 109.5 . . ?
C15 C20 H20C 109.5 . . ?
H20A C20 H20C 109.5 . . ?
H20B C20 H20C 109.5 . . ?

loop_
_geom_bond_atom_site_label_1
_geom_bond_atom_site_label_2
_geom_bond_distance
_geom_bond_site_symmetry_2
_geom_bond_publ_flag
Si1 N2 1.743(2) . ?
Si1 N1 1.750(2) . ?
N1 C10 1.390(3) . ?
N1 C1 1.442(3) . ?
N2 C11 1.388(3) . ?
N2 C12 1.442(3) . ?
C1 C2 1.392(3) . ?
C1 C6 1.400(3) . ?
C2 C3 1.397(3) . ?
C2 C8 1.506(3) . ?
C3 C4 1.387(4) . ?
C3 H3 0.9300 . ?
C4 C5 1.376(4) . ?
C4 C9 1.519(3) . ?
C5 C6 1.389(3) . ?
C5 H5 0.9300 . ?
C6 C7 1.507(4) . ?
C7 H7A 0.9600 . ?
C7 H7B 0.9600 . ?
C7 H7C 0.9600 . ?
C8 H8A 0.9600 . ?
C8 H8B 0.9600 . ?
C8 H8C 0.9600 . ?
C9 H9A 0.9600 . ?
C9 H9B 0.9600 . ?
C9 H9C 0.9600 . ?
C10 C11 1.339(3) . ?
C10 H10 0.9300 . ?
C11 H11 0.9300 . ?
C12 C13 1.396(4) . ?
C12 C17 1.400(4) . ?
C13 C14 1.401(3) . ?
C13 C19 1.497(4) . ?
C14 C15 1.377(4) . ?
C14 H14 0.9300 . ?
C15 C16 1.383(4) . ?
C15 C20 1.519(3) . ?
C16 C17 1.397(3) . ?
C16 H16 0.9300 . ?
C17 C18 1.504(4) . ?
C18 H18A 0.9600 . ?
C18 H18B 0.9600 . ?
C18 H18C 0.9600 . ?
C19 H19A 0.9600 . ?
C19 H19B 0.9600 . ?
C19 H19C 0.9600 . ?
C20 H20A 0.9600 . ?
C20 H20B 0.9600 . ?
C20 H20C 0.9600 . ?

loop_
_geom_torsion_atom_site_label_1
_geom_torsion_atom_site_label_2
_geom_torsion_atom_site_label_3
_geom_torsion_atom_site_label_4
_geom_torsion
_geom_torsion_site_symmetry_1
_geom_torsion_site_symmetry_2
_geom_torsion_site_symmetry_3
_geom_torsion_site_symmetry_4
_geom_torsion_publ_flag
N2 Si1 N1 C10 -0.3(2) . . . . ?
N2 Si1 N1 C1 -178.3(2) . . . . ?
N1 Si1 N2 C11 0.1(2) . . . . ?
N1 Si1 N2 C12 -178.8(2) . . . . ?
C10 N1 C1 C2 106.9(3) . . . . ?
Si1 N1 C1 C2 -75.2(3) . . . . ?
C10 N1 C1 C6 -74.2(3) . . . . ?
Si1 N1 C1 C6 103.6(2) . . . . ?
C6 C1 C2 C3 -0.9(3) . . . . ?
N1 C1 C2 C3 177.9(2) . . . . ?
C6 C1 C2 C8 178.5(2) . . . . ?
N1 C1 C2 C8 -2.6(3) . . . . ?
C1 C2 C3 C4 1.9(3) . . . . ?
C8 C2 C3 C4 -177.6(2) . . . . ?
C2 C3 C4 C5 -0.6(4) . . . . ?
C2 C3 C4 C9 179.1(2) . . . . ?
C3 C4 C5 C6 -1.8(4) . . . . ?
C9 C4 C5 C6 178.5(2) . . . . ?
C4 C5 C6 C1 2.7(4) . . . . ?
C4 C5 C6 C7 -174.3(2) . . . . ?
C2 C1 C6 C5 -1.3(4) . . . . ?
N1 C1 C6 C5 179.9(2) . . . . ?
C2 C1 C6 C7 175.7(2) . . . . ?
N1 C1 C6 C7 -3.1(3) . . . . ?
C1 N1 C10 C11 178.6(2) . . . . ?
Si1 N1 C10 C11 0.5(3) . . . . ?
N1 C10 C11 N2 -0.4(4) . . . . ?
C12 N2 C11 C10 179.1(2) . . . . ?
Si1 N2 C11 C10 0.1(3) . . . . ?
C11 N2 C12 C13 93.3(3) . . . . ?
Si1 N2 C12 C13 -87.8(3) . . . . ?
C11 N2 C12 C17 -90.0(3) . . . . ?
Si1 N2 C12 C17 88.9(3) . . . . ?
C17 C12 C13 C14 -2.0(3) . . . . ?
N2 C12 C13 C14 174.6(2) . . . . ?
C17 C12 C13 C19 176.7(2) . . . . ?
N2 C12 C13 C19 -6.7(3) . . . . ?
C12 C13 C14 C15 0.4(4) . . . . ?
C19 C13 C14 C15 -178.4(2) . . . . ?
C13 C14 C15 C16 1.5(4) . . . . ?
C13 C14 C15 C20 -178.0(2) . . . . ?
C14 C15 C16 C17 -1.9(4) . . . . ?
C20 C15 C16 C17 177.7(2) . . . . ?
C15 C16 C17 C12 0.3(3) . . . . ?
C15 C16 C17 C18 -179.8(2) . . . . ?
C13 C12 C17 C16 1.7(3) . . . . ?
N2 C12 C17 C16 -174.9(2) . . . . ?
C13 C12 C17 C18 -178.2(2) . . . . ?
N2 C12 C17 C18 5.1(3) . . . . ?
